data_4325933
loop_
_publ_author_name
'Kai Chen'
'Li-Li Liang'
'Yun-Qian Zhang'
'Qian-Jiang Zhu'
'Sai-Feng Xue'
'Zhu Tao'

_publ_section_title
;
 Novel Supramolecular Assemblies Based on Coordination of Samarium Cation
 to Cucurbit[5]uril
;
_journal_name_full 'Inorganic Chemistry'
_journal_page_first 7754
_journal_page_last 7760
_journal_paper_doi 10.1021/ic200902g
_journal_volume 50
_journal_year 2011
_chemical_formula_moiety 'C60 H72 Cl2 N40 O26 Sm2, Ni 6(H2 O), 2(N O3), 6Cl, 2(H3 O), 16(H2 O)'
_chemical_formula_sum 'C60 H122 Cl8 N42 Ni O56 Sm2'
_chemical_formula_weight 2971.01
_chemical_name_systematic
;
 ?
;
_space_group_IT_number 58
_symmetry_cell_setting orthorhombic
_symmetry_space_group_name_Hall '-P 2 2n'
_symmetry_space_group_name_H-M 'P n n m'
_atom_sites_solution_hydrogens geom
_atom_sites_solution_primary direct
_atom_sites_solution_secondary difmap
_audit_creation_method SHELXL-97
_cell_angle_alpha 90.00
_cell_angle_beta 90.00
_cell_angle_gamma 90.00
_cell_formula_units_Z 2
_cell_length_a 15.278(4)
_cell_length_b 23.987(6)
_cell_length_c 14.607(3)
_cell_measurement_temperature 223(2)
_cell_volume 5353(2)
_computing_structure_refinement 'SHELXL-97 (Sheldrick, 1997)'
_diffrn_ambient_temperature 223(2)
_diffrn_measured_fraction_theta_full 0.968
_diffrn_measured_fraction_theta_max 0.968
_diffrn_measurement_device_type 'Bruker CCD Area Detector'
_diffrn_measurement_method '\f and \w scan'
_diffrn_radiation_monochromator graphite
_diffrn_radiation_source 'fine-focus sealed tube'
_diffrn_radiation_type MoK\a
_diffrn_radiation_wavelength 0.71073
_diffrn_reflns_av_R_equivalents 0.0290
_diffrn_reflns_av_sigmaI/netI 0.0203
_diffrn_reflns_limit_h_max 18
_diffrn_reflns_limit_h_min -18
_diffrn_reflns_limit_k_max 29
_diffrn_reflns_limit_k_min -28
_diffrn_reflns_limit_l_max 16
_diffrn_reflns_limit_l_min -17
_diffrn_reflns_number 35406
_diffrn_reflns_theta_full 25.99
_diffrn_reflns_theta_max 25.99
_diffrn_reflns_theta_min 1.58
_exptl_absorpt_coefficient_mu 1.577
_exptl_absorpt_correction_T_max 0.6755
_exptl_absorpt_correction_T_min 0.6242
_exptl_absorpt_correction_type multi-scan
_exptl_absorpt_process_details 'SADABS (Bruker, 2008)'
_exptl_crystal_colour colorless
_exptl_crystal_density_diffrn 1.843
_exptl_crystal_description block
_exptl_crystal_F_000 3024
_exptl_crystal_size_max 0.33
_exptl_crystal_size_mid 0.29
_exptl_crystal_size_min 0.27
_platon_squeeze_details
;
;
_refine_diff_density_max 1.140
_refine_diff_density_min -0.865
_refine_diff_density_rms 0.104
_refine_ls_extinction_method none
_refine_ls_goodness_of_fit_ref 1.034
_refine_ls_hydrogen_treatment constr
_refine_ls_matrix_type full
_refine_ls_number_parameters 384
_refine_ls_number_reflns 5308
_refine_ls_number_restraints 0
_refine_ls_restrained_S_all 1.034
_refine_ls_R_factor_all 0.0398
_refine_ls_R_factor_gt 0.0356
_refine_ls_shift/su_max 0.002
_refine_ls_shift/su_mean 0.000
_refine_ls_structure_factor_coef Fsqd
_refine_ls_weighting_details 'calc w=1/[\s^2^(Fo^2^)+(0.0635P)^2^+11.2990P] where P=(Fo^2^+2Fc^2^)/3'
_refine_ls_weighting_scheme calc
_refine_ls_wR_factor_gt 0.1024
_refine_ls_wR_factor_ref 0.1049
_reflns_number_gt 4762
_reflns_number_total 5308
_reflns_threshold_expression >2sigma(I)
_cod_data_source_file ic200902g_si_001_3.cif
_cod_data_source_block complex03
_cod_database_code 4325933

loop_
_symmetry_equiv_pos_as_xyz
'x, y, z'
'-x, -y, z'
'x+1/2, -y+1/2, -z+1/2'
'-x+1/2, y+1/2, -z+1/2'
'-x, -y, -z'
'x, y, -z'
'-x-1/2, y-1/2, z-1/2'
'x-1/2, -y-1/2, z-1/2'

loop_
_atom_site_label
_atom_site_type_symbol
_atom_site_fract_x
_atom_site_fract_y
_atom_site_fract_z
_atom_site_U_iso_or_equiv
_atom_site_adp_type
_atom_site_occupancy
_atom_site_symmetry_multiplicity
_atom_site_calc_flag
_atom_site_refinement_flags
_atom_site_disorder_assembly
_atom_site_disorder_group
O3W O 0.9236(3) 0.80436(16) 0.0000 0.0455(11) Uani 1 2 d S . .
O5W O 1.0199(2) 0.90668(17) 0.1965(4) 0.0827(13) Uani 1 1 d . . .
Cl1 Cl 0.62878(12) 0.80795(6) 0.0000 0.0350(7) Uani 0.876(7) 2 d SP A 1
Cl1' Cl 0.6870(11) 0.8055(8) 0.0000 0.108(10) Uani 0.124(7) 2 d SP A 2
Sm1 Sm 0.449567(14) 0.809653(9) 0.0000 0.01817(10) Uani 1 2 d S . .
O1W O 0.3289(2) 0.74334(15) 0.0000 0.0307(8) Uani 1 2 d S A .
O2W O 0.33009(15) 0.85126(11) -0.09722(17) 0.0297(6) Uani 1 1 d . A .
N11 N 0.1401(4) 0.9143(3) 0.0000 0.0696(19) Uani 1 2 d S . .
O7 O 0.1799(3) 0.91323(19) -0.0724(4) 0.0966(16) Uani 1 1 d . . .
O8 O 0.0576(3) 0.9161(4) 0.0000 0.105(3) Uani 1 2 d S . .
Cl2 Cl 0.63395(8) 0.72914(6) 0.5000 0.0303(3) Uani 1 2 d S . .
Cl3 Cl 0.65842(7) 1.06498(4) 0.27600(8) 0.0458(3) Uani 1 1 d . . .
Ni1 Ni 1.0000 0.5000 0.0000 0.0297(2) Uani 1 4 d S . .
O4W O 0.9947(3) 0.43841(14) 0.1005(2) 0.0585(9) Uani 1 1 d . . .
O6W O 1.1326(3) 0.4969(2) 0.0000 0.097(3) Uani 1 2 d S . .
C1 C 0.5575(3) 0.6345(2) 0.0000 0.0340(13) Uani 1 2 d S . .
H1A H 0.4935 0.6369 0.0000 0.041 Uiso 1 2 calc SR . .
H1B H 0.5734 0.5949 0.0000 0.041 Uiso 1 2 calc SR . .
C2 C 0.5485(2) 0.70240(16) 0.1266(3) 0.0286(8) Uani 1 1 d . . .
C3 C 0.5612(2) 0.75285(18) 0.2721(3) 0.0345(9) Uani 1 1 d . . .
H3A H 0.5783 0.7396 0.3330 0.041 Uiso 1 1 calc R A .
H3B H 0.4971 0.7537 0.2699 0.041 Uiso 1 1 calc R . .
C4 C 0.5549(2) 0.84578(17) 0.2029(2) 0.0282(8) Uani 1 1 d . . .
C5 C 0.5624(2) 0.94512(16) 0.1670(3) 0.0308(8) Uani 1 1 d . . .
H5A H 0.4985 0.9420 0.1674 0.037 Uiso 1 1 calc R A .
H5B H 0.5784 0.9763 0.2070 0.037 Uiso 1 1 calc R . .
C6 C 0.5473(3) 0.9390(2) 0.0000 0.0258(11) Uani 1 2 d S . .
C7 C 0.6728(2) 0.98466(14) 0.0532(3) 0.0324(9) Uani 1 1 d . . .
H7 H 0.6759 1.0229 0.0783 0.039 Uiso 1 1 calc R A .
C8 C 0.6751(2) 0.89237(19) 0.2637(3) 0.0364(9) Uani 1 1 d . . .
H8 H 0.6701 0.9191 0.3151 0.044 Uiso 1 1 calc R A .
C9 C 0.6743(2) 0.83117(19) 0.2979(2) 0.0353(9) Uani 1 1 d . A .
H9 H 0.6751 0.8291 0.3656 0.042 Uiso 1 1 calc R . .
C10 C 0.6707(2) 0.68030(17) 0.2151(3) 0.0366(10) Uani 1 1 d . . .
H10 H 0.6691 0.6578 0.2719 0.044 Uiso 1 1 calc R A .
C11 C 0.6702(2) 0.64312(16) 0.1290(3) 0.0356(9) Uani 1 1 d . A .
H11 H 0.6699 0.6030 0.1448 0.043 Uiso 1 1 calc R . .
C12 C 0.7812(4) 0.6322(2) 0.0000 0.0412(15) Uani 1 2 d S . .
H12A H 0.7618 0.5933 0.0000 0.049 Uiso 1 2 calc SR . .
H12B H 0.8453 0.6325 0.0000 0.049 Uiso 1 2 calc SR . .
C13 C 0.7983(2) 0.69691(16) 0.1305(3) 0.0321(9) Uani 1 1 d . . .
C14 C 0.7835(2) 0.75150(17) 0.2735(3) 0.0357(9) Uani 1 1 d . . .
H14A H 0.8477 0.7513 0.2725 0.043 Uiso 1 1 calc R A .
H14B H 0.7649 0.7397 0.3347 0.043 Uiso 1 1 calc R . .
C15 C 0.8025(2) 0.84746(17) 0.2148(3) 0.0328(8) Uani 1 1 d . . .
C16 C 0.7853(3) 0.94696(16) 0.1682(3) 0.0404(10) Uani 1 1 d . . .
H16A H 0.8493 0.9471 0.1641 0.048 Uiso 1 1 calc R A .
H16B H 0.7678 0.9797 0.2038 0.048 Uiso 1 1 calc R . .
C17 C 0.7965(3) 0.9369(2) 0.0000 0.0311(12) Uani 1 2 d S . .
N1 N 0.59024(19) 0.65983(13) 0.0827(2) 0.0334(7) Uani 1 1 d . A .
N2 N 0.59213(19) 0.71411(14) 0.2052(2) 0.0317(7) Uani 1 1 d . A .
N3 N 0.5936(2) 0.80886(14) 0.2603(2) 0.0320(7) Uani 1 1 d . A .
N4 N 0.59904(19) 0.89463(13) 0.2041(2) 0.0295(7) Uani 1 1 d . A .
N5 N 0.59054(18) 0.95765(12) 0.0755(2) 0.0282(7) Uani 1 1 d . A .
N6 N 0.74983(19) 0.95230(13) 0.0765(2) 0.0337(7) Uani 1 1 d . A .
N7 N 0.7585(2) 0.89763(14) 0.2170(2) 0.0353(7) Uani 1 1 d . A .
N8 N 0.7535(2) 0.80787(14) 0.2581(2) 0.0344(8) Uani 1 1 d . A .
N9 N 0.7519(2) 0.71154(14) 0.2075(2) 0.0338(7) Uani 1 1 d . A .
N10 N 0.7500(2) 0.65915(13) 0.0821(2) 0.0340(7) Uani 1 1 d . A .
O1 O 0.48050(15) 0.72516(10) 0.10044(17) 0.0273(5) Uani 1 1 d . A .
O2 O 0.48719(15) 0.83693(10) 0.15933(16) 0.0261(5) Uani 1 1 d . A .
O3 O 0.4788(2) 0.91219(13) 0.0000 0.0244(7) Uani 1 2 d S A .
O4 O 0.87127(16) 0.71363(11) 0.11051(19) 0.0351(6) Uani 1 1 d . A .
O5 O 0.87567(16) 0.84016(11) 0.18200(19) 0.0365(6) Uani 1 1 d . A .
O6 O 0.8679(2) 0.91469(17) 0.0000 0.0414(10) Uani 1 2 d S A .

loop_
_atom_site_aniso_label
_atom_site_aniso_U_11
_atom_site_aniso_U_22
_atom_site_aniso_U_33
_atom_site_aniso_U_23
_atom_site_aniso_U_13
_atom_site_aniso_U_12
O3W 0.069(3) 0.032(2) 0.036(2) 0.000 0.000 0.008(2)
O5W 0.047(2) 0.070(3) 0.131(4) 0.002(3) -0.004(2) -0.0066(19)
Cl1 0.0295(14) 0.0400(10) 0.0355(9) 0.000 0.000 0.0008(6)
Cl1' 0.007(9) 0.079(13) 0.24(3) 0.000 0.000 0.001(6)
Sm1 0.01478(14) 0.02230(15) 0.01742(15) 0.000 0.000 0.00111(8)
O1W 0.0197(17) 0.0309(19) 0.041(2) 0.000 0.000 -0.0004(14)
O2W 0.0225(12) 0.0408(14) 0.0258(13) -0.0002(11) -0.0036(10) 0.0046(11)
N11 0.046(4) 0.051(4) 0.112(6) 0.000 0.000 0.004(3)
O7 0.059(2) 0.078(3) 0.153(5) 0.011(3) 0.041(3) 0.008(2)
O8 0.028(3) 0.167(8) 0.119(6) 0.000 0.000 0.013(3)
Cl2 0.0216(6) 0.0446(7) 0.0247(6) 0.000 0.000 -0.0003(5)
Cl3 0.0526(6) 0.0367(5) 0.0482(6) -0.0121(5) -0.0153(5) -0.0019(5)
Ni1 0.0315(5) 0.0304(5) 0.0273(5) 0.000 0.000 0.0016(4)
O4W 0.089(3) 0.0506(19) 0.0357(17) 0.0101(15) -0.0034(18) -0.0114(18)
O6W 0.029(3) 0.050(3) 0.211(8) 0.000 0.000 0.007(2)
C1 0.023(3) 0.022(3) 0.057(4) 0.000 0.000 0.000(2)
C2 0.0234(18) 0.0284(18) 0.034(2) 0.0132(16) -0.0017(15) -0.0013(14)
C3 0.0257(18) 0.060(3) 0.0184(18) 0.0124(18) -0.0017(14) -0.0005(17)
C4 0.0261(18) 0.041(2) 0.0173(17) -0.0076(15) 0.0028(14) 0.0058(15)
C5 0.0223(17) 0.0320(19) 0.038(2) -0.0157(17) -0.0003(15) 0.0041(14)
C6 0.020(2) 0.017(2) 0.041(3) 0.000 0.000 0.0073(18)
C7 0.0202(16) 0.0181(17) 0.059(3) -0.0056(16) -0.0030(17) 0.0019(13)
C8 0.0253(18) 0.059(3) 0.0254(19) -0.0177(18) -0.0086(15) 0.0033(17)
C9 0.0256(18) 0.064(3) 0.0157(17) -0.0013(18) -0.0053(14) -0.0001(18)
C10 0.0231(18) 0.045(2) 0.042(2) 0.0259(19) -0.0063(17) 0.0003(16)
C11 0.0237(18) 0.0307(19) 0.052(2) 0.0197(18) -0.0049(17) 0.0015(15)
C12 0.022(3) 0.030(3) 0.072(4) 0.000 0.000 0.012(2)
C13 0.0229(18) 0.038(2) 0.035(2) 0.0172(17) -0.0061(16) 0.0052(15)
C14 0.0246(18) 0.055(2) 0.0275(19) 0.0167(18) -0.0077(15) 0.0028(17)
C15 0.030(2) 0.044(2) 0.0251(19) -0.0040(16) -0.0102(15) -0.0005(16)
C16 0.0274(19) 0.033(2) 0.060(3) -0.0106(19) -0.0149(19) -0.0030(16)
C17 0.019(2) 0.020(2) 0.054(4) 0.000 0.000 -0.0044(19)
N1 0.0241(15) 0.0257(16) 0.051(2) 0.0035(14) -0.0070(15) 0.0034(12)
N2 0.0247(15) 0.0398(18) 0.0305(17) 0.0139(14) -0.0055(13) 0.0039(13)
N3 0.0238(16) 0.051(2) 0.0209(16) 0.0034(13) -0.0043(13) 0.0016(13)
N4 0.0233(15) 0.0400(18) 0.0252(15) -0.0117(13) -0.0057(12) 0.0026(13)
N5 0.0199(14) 0.0246(15) 0.0401(18) -0.0057(13) -0.0008(13) 0.0004(12)
N6 0.0209(15) 0.0302(17) 0.050(2) -0.0048(15) -0.0030(14) 0.0013(13)
N7 0.0234(15) 0.0441(19) 0.0385(18) -0.0062(15) -0.0068(14) 0.0002(14)
N8 0.0234(16) 0.051(2) 0.0285(17) 0.0078(14) -0.0025(13) 0.0014(14)
N9 0.0241(15) 0.0411(18) 0.0361(18) 0.0153(15) -0.0058(14) -0.0017(13)
N10 0.0225(15) 0.0358(18) 0.044(2) 0.0117(15) -0.0068(14) 0.0024(13)
O1 0.0200(11) 0.0306(13) 0.0312(13) 0.0051(11) -0.0034(10) 0.0024(10)
O2 0.0216(12) 0.0348(14) 0.0220(12) -0.0037(10) -0.0053(10) 0.0037(10)
O3 0.0208(16) 0.0201(17) 0.0324(19) 0.000 0.000 -0.0011(13)
O4 0.0253(13) 0.0415(15) 0.0385(15) 0.0112(13) -0.0027(11) -0.0024(11)
O5 0.0243(13) 0.0431(16) 0.0420(16) 0.0027(13) -0.0010(12) 0.0023(11)
O6 0.0210(19) 0.036(2) 0.067(3) 0.000 0.000 0.0063(16)

loop_
_atom_type_symbol
_atom_type_description
_atom_type_scat_dispersion_real
_atom_type_scat_dispersion_imag
_atom_type_scat_source
C C 0.0033 0.0016 'International Tables Vol C Tables 4.2.6.8 and 6.1.1.4'
H H 0.0000 0.0000 'International Tables Vol C Tables 4.2.6.8 and 6.1.1.4'
N N 0.0061 0.0033 'International Tables Vol C Tables 4.2.6.8 and 6.1.1.4'
O O 0.0106 0.0060 'International Tables Vol C Tables 4.2.6.8 and 6.1.1.4'
Cl Cl 0.1484 0.1585 'International Tables Vol C Tables 4.2.6.8 and 6.1.1.4'
Ni Ni 0.3393 1.1124 'International Tables Vol C Tables 4.2.6.8 and 6.1.1.4'
Sm Sm -0.1638 3.4418 'International Tables Vol C Tables 4.2.6.8 and 6.1.1.4'

loop_
_geom_angle_atom_site_label_1
_geom_angle_atom_site_label_2
_geom_angle_atom_site_label_3
_geom_angle
_geom_angle_site_symmetry_1
_geom_angle_site_symmetry_3
O1W Sm1 O2 110.31(6) . 6
O1W Sm1 O2 110.31(6) . .
O2 Sm1 O2 138.97(11) 6 .
O1W Sm1 O3 141.06(11) . .
O2 Sm1 O3 72.52(6) 6 .
O2 Sm1 O3 72.52(6) . .
O1W Sm1 O2W 73.15(9) . .
O2 Sm1 O2W 62.31(8) 6 .
O2 Sm1 O2W 126.25(8) . .
O3 Sm1 O2W 74.90(9) . .
O1W Sm1 O2W 73.15(9) . 6
O2 Sm1 O2W 126.25(8) 6 6
O2 Sm1 O2W 62.31(8) . 6
O3 Sm1 O2W 74.90(9) . 6
O2W Sm1 O2W 68.64(11) . 6
O1W Sm1 O1 67.71(8) . 6
O2 Sm1 O1 68.10(8) 6 6
O2 Sm1 O1 134.93(8) . 6
O3 Sm1 O1 138.60(7) . 6
O2W Sm1 O1 97.18(8) . 6
O2W Sm1 O1 140.78(8) 6 6
O1W Sm1 O1 67.71(8) . .
O2 Sm1 O1 134.93(8) 6 .
O2 Sm1 O1 68.10(8) . .
O3 Sm1 O1 138.60(7) . .
O2W Sm1 O1 140.78(8) . .
O2W Sm1 O1 97.18(8) 6 .
O1 Sm1 O1 70.36(12) 6 .
O1W Sm1 Cl1 138.37(9) . .
O2 Sm1 Cl1 76.86(5) 6 .
O2 Sm1 Cl1 76.86(5) . .
O3 Sm1 Cl1 80.58(8) . .
O2W Sm1 Cl1 136.93(6) . .
O2W Sm1 Cl1 136.93(6) 6 .
O1 Sm1 Cl1 78.61(6) 6 .
O1 Sm1 Cl1 78.61(6) . .
O7 N11 O7 120.2(8) 6 .
O7 N11 O8 119.9(4) 6 .
O7 N11 O8 119.9(4) . .
O6W Ni1 O6W 180.0 5_765 .
O6W Ni1 O4W 89.27(16) 5_765 6
O6W Ni1 O4W 90.73(16) . 6
O6W Ni1 O4W 90.73(16) 5_765 2_765
O6W Ni1 O4W 89.27(16) . 2_765
O4W Ni1 O4W 180.00(17) 6 2_765
O6W Ni1 O4W 90.73(16) 5_765 5_765
O6W Ni1 O4W 89.27(16) . 5_765
O4W Ni1 O4W 90.47(19) 6 5_765
O4W Ni1 O4W 89.53(19) 2_765 5_765
O6W Ni1 O4W 89.27(16) 5_765 .
O6W Ni1 O4W 90.73(16) . .
O4W Ni1 O4W 89.53(19) 6 .
O4W Ni1 O4W 90.47(19) 2_765 .
O4W Ni1 O4W 180.00(17) 5_765 .
N1 C1 N1 113.8(4) . 6
N1 C1 H1A 108.8 . .
N1 C1 H1A 108.8 6 .
N1 C1 H1B 108.8 . .
N1 C1 H1B 108.8 6 .
H1A C1 H1B 107.7 . .
O1 C2 N2 125.7(4) . .
O1 C2 N1 125.4(4) . .
N2 C2 N1 108.9(3) . .
N2 C3 N3 114.2(3) . .
N2 C3 H3A 108.7 . .
N3 C3 H3A 108.7 . .
N2 C3 H3B 108.7 . .
N3 C3 H3B 108.7 . .
H3A C3 H3B 107.6 . .
O2 C4 N4 125.0(4) . .
O2 C4 N3 124.9(4) . .
N4 C4 N3 110.0(3) . .
N5 C5 N4 114.3(3) . .
N5 C5 H5A 108.7 . .
N4 C5 H5A 108.7 . .
N5 C5 H5B 108.7 . .
N4 C5 H5B 108.7 . .
H5A C5 H5B 107.6 . .
O3 C6 N5 125.8(2) . .
O3 C6 N5 125.8(2) . 6
N5 C6 N5 108.2(4) . 6
N6 C7 N5 114.3(3) . .
N6 C7 C7 103.6(2) . 6
N5 C7 C7 103.0(2) . 6
N6 C7 H7 111.8 . .
N5 C7 H7 111.8 . .
C7 C7 H7 111.8 6 .
N7 C8 N4 114.7(3) . .
N7 C8 C9 103.9(3) . .
N4 C8 C9 102.8(3) . .
N7 C8 H8 111.6 . .
N4 C8 H8 111.6 . .
C9 C8 H8 111.6 . .
N3 C9 N8 114.5(3) . .
N3 C9 C8 103.5(3) . .
N8 C9 C8 103.2(3) . .
N3 C9 H9 111.7 . .
N8 C9 H9 111.7 . .
C8 C9 H9 111.7 . .
N9 C10 N2 114.1(3) . .
N9 C10 C11 103.9(3) . .
N2 C10 C11 103.7(3) . .
N9 C10 H10 111.5 . .
N2 C10 H10 111.5 . .
C11 C10 H10 111.5 . .
N10 C11 N1 114.4(3) . .
N10 C11 C10 103.2(3) . .
N1 C11 C10 103.0(3) . .
N10 C11 H11 111.9 . .
N1 C11 H11 111.9 . .
C10 C11 H11 111.9 . .
N10 C12 N10 112.4(4) . 6
N10 C12 H12A 109.1 . .
N10 C12 H12A 109.1 6 .
N10 C12 H12B 109.1 . .
N10 C12 H12B 109.1 6 .
H12A C12 H12B 107.8 . .
O4 C13 N10 126.0(4) . .
O4 C13 N9 125.6(4) . .
N10 C13 N9 108.4(3) . .
N9 C14 N8 114.3(3) . .
N9 C14 H14A 108.7 . .
N8 C14 H14A 108.7 . .
N9 C14 H14B 108.7 . .
N8 C14 H14B 108.7 . .
H14A C14 H14B 107.6 . .
O5 C15 N8 125.5(4) . .
O5 C15 N7 125.3(4) . .
N8 C15 N7 109.2(3) . .
N7 C16 N6 115.1(3) . .
N7 C16 H16A 108.5 . .
N6 C16 H16A 108.5 . .
N7 C16 H16B 108.5 . .
N6 C16 H16B 108.5 . .
H16A C16 H16B 107.5 . .
O6 C17 N6 125.7(2) . 6
O6 C17 N6 125.7(2) . .
N6 C17 N6 108.6(4) 6 .
C2 N1 C1 123.2(3) . .
C2 N1 C11 112.4(3) . .
C1 N1 C11 124.5(4) . .
C2 N2 C3 123.4(3) . .
C2 N2 C10 111.9(3) . .
C3 N2 C10 124.5(3) . .
C4 N3 C3 122.2(3) . .
C4 N3 C9 111.3(3) . .
C3 N3 C9 126.1(3) . .
C4 N4 C5 122.1(3) . .
C4 N4 C8 112.0(3) . .
C5 N4 C8 124.6(3) . .
C6 N5 C5 122.7(3) . .
C6 N5 C7 112.6(3) . .
C5 N5 C7 124.2(3) . .
C17 N6 C7 111.9(3) . .
C17 N6 C16 122.2(3) . .
C7 N6 C16 124.6(3) . .
C15 N7 C16 124.5(3) . .
C15 N7 C8 111.3(3) . .
C16 N7 C8 123.6(3) . .
C15 N8 C14 123.3(3) . .
C15 N8 C9 112.0(3) . .
C14 N8 C9 124.1(3) . .
C13 N9 C14 123.0(3) . .
C13 N9 C10 111.8(3) . .
C14 N9 C10 125.2(3) . .
C13 N10 C12 123.3(4) . .
C13 N10 C11 112.6(3) . .
C12 N10 C11 123.5(4) . .
C2 O1 Sm1 133.4(2) . .
C4 O2 Sm1 136.3(2) . .
C6 O3 Sm1 131.8(3) . .

loop_
_geom_bond_atom_site_label_1
_geom_bond_atom_site_label_2
_geom_bond_distance
_geom_bond_site_symmetry_2
Cl1 Sm1 2.738(2) .
Sm1 O1W 2.435(3) .
Sm1 O2 2.485(2) 6
Sm1 O2 2.485(2) .
Sm1 O3 2.500(3) .
Sm1 O2W 2.519(2) .
Sm1 O2W 2.519(2) 6
Sm1 O1 2.546(2) 6
Sm1 O1 2.546(2) .
N11 O7 1.219(6) 6
N11 O7 1.219(6) .
N11 O8 1.262(8) .
Ni1 O6W 2.027(5) 5_765
Ni1 O6W 2.027(5) .
Ni1 O4W 2.084(3) 6
Ni1 O4W 2.084(3) 2_765
Ni1 O4W 2.084(3) 5_765
Ni1 O4W 2.084(3) .
C1 N1 1.441(4) .
C1 N1 1.441(4) 6
C1 H1A 0.9800 .
C1 H1B 0.9800 .
C2 O1 1.235(4) .
C2 N2 1.357(5) .
C2 N1 1.364(5) .
C3 N2 1.429(5) .
C3 N3 1.442(5) .
C3 H3A 0.9800 .
C3 H3B 0.9800 .
C4 O2 1.234(4) .
C4 N4 1.352(5) .
C4 N3 1.355(5) .
C5 N5 1.435(5) .
C5 N4 1.440(5) .
C5 H5A 0.9800 .
C5 H5B 0.9800 .
C6 O3 1.229(6) .
C6 N5 1.361(4) .
C6 N5 1.361(4) 6
C7 N6 1.450(4) .
C7 N5 1.452(4) .
C7 C7 1.553(9) 6
C7 H7 0.9900 .
C8 N7 1.451(5) .
C8 N4 1.453(4) .
C8 C9 1.551(6) .
C8 H8 0.9900 .
C9 N3 1.452(5) .
C9 N8 1.454(5) .
C9 H9 0.9900 .
C10 N9 1.454(5) .
C10 N2 1.456(5) .
C10 C11 1.541(7) .
C10 H10 0.9900 .
C11 N10 1.450(5) .
C11 N1 1.454(5) .
C11 H11 0.9900 .
C12 N10 1.443(4) .
C12 N10 1.443(4) 6
C12 H12A 0.9800 .
C12 H12B 0.9800 .
C13 O4 1.221(5) .
C13 N10 1.365(5) .
C13 N9 1.374(5) .
C14 N9 1.443(5) .
C14 N8 1.445(5) .
C14 H14A 0.9800 .
C14 H14B 0.9800 .
C15 O5 1.229(5) .
C15 N8 1.365(5) .
C15 N7 1.379(5) .
C16 N7 1.441(6) .
C16 N6 1.450(6) .
C16 H16A 0.9800 .
C16 H16B 0.9800 .
C17 O6 1.214(6) .
C17 N6 1.376(4) 6
C17 N6 1.376(4) .

loop_
_platon_squeeze_void_nr
_platon_squeeze_void_average_x
_platon_squeeze_void_average_y
_platon_squeeze_void_average_z
_platon_squeeze_void_volume
_platon_squeeze_void_count_electrons
_platon_squeeze_void_content
1 -0.500 0.500 0.000 335 123 ' '
2 0.000 0.000 0.500 335 123 ' '
